data_1515447
loop_
_publ_author_name
'Faustino, H\'elio'
'L\'opez, Fernando'
'Castedo, Luis'
'Mascare\~nas, Jos\'e L.'

_publ_section_title
;
 Gold(i)-catalyzed intermolecular (4 + 2) cycloaddition of allenamides and
 acyclic dienes
;
_journal_issue 4
_journal_name_full 'Chemical Science'
_journal_page_first 633
_journal_paper_doi 10.1039/c0sc00630k
_journal_volume 2
_journal_year 2011
_chemical_compound_source 'synthesis as described'
_chemical_formula_moiety 'C18 H31 N1 O3 Si1'
_chemical_formula_sum 'C18 H31 N O3 Si'
_chemical_formula_weight 337.53
_chemical_name_systematic
;
?
;
_space_group_crystal_system monoclinic
_space_group_IT_number 14
_space_group_name_Hall '-P 2ybc'
_space_group_name_H-M_alt 'P 1 21/c 1'
_symmetry_space_group_name_Hall '-P 2ybc'
_symmetry_space_group_name_H-M 'P 1 21/c 1'
_atom_sites_solution_hydrogens geom
_atom_sites_solution_primary direct
_atom_sites_solution_secondary difmap
_audit_creation_date 2010-09-03T12:38:17-00:00
_audit_creation_method 'WinGX routine CIF_UPDATE'
_cell_angle_alpha 90
_cell_angle_beta 90.470(4)
_cell_angle_gamma 90
_cell_formula_units_Z 8
_cell_length_a 7.3695(5)
_cell_length_b 47.261(3)
_cell_length_c 11.0525(6)
_cell_measurement_reflns_used 1714
_cell_measurement_temperature 100(2)
_cell_measurement_theta_max 17.03
_cell_measurement_theta_min 2.52
_cell_measurement_wavelength 0.71073
_cell_volume 3849.3(4)
_computing_cell_refinement 'APPEX2 (BRUKER AXS, 2005)'
_computing_data_collection 'APPEX2 (BRUKER AXS, 2005)'
_computing_data_reduction 'APPEX2 (BRUKER AXS, 2005)'
_computing_molecular_graphics 'Ortep-3 for Windows (Farrugia, 1997)'
_computing_publication_material 'WinGX publication routines (Farrugia, 1999)'
_computing_structure_refinement 'SHELXL-97 (Sheldrick, 2008)'
_computing_structure_solution 'SIR2004 (Giacovazzo et al, 2004)'
_diffrn_ambient_temperature 100(2)
_diffrn_measured_fraction_theta_full 0.968
_diffrn_measured_fraction_theta_max 0.968
_diffrn_measurement_device 'four-circle diffractometer'
_diffrn_measurement_device_type 'BRUKER APPEX-II CCD'
_diffrn_measurement_method 'omega and phi scans'
_diffrn_radiation_monochromator graphite
_diffrn_radiation_probe x-ray
_diffrn_radiation_source 'fine-focus sealed tube'
_diffrn_radiation_type MoK\a
_diffrn_radiation_wavelength 0.7107
_diffrn_reflns_av_R_equivalents 0.1455
_diffrn_reflns_av_unetI/netI 0.1152
_diffrn_reflns_limit_h_max 7
_diffrn_reflns_limit_h_min -7
_diffrn_reflns_limit_k_max 47
_diffrn_reflns_limit_k_min 0
_diffrn_reflns_limit_l_max 11
_diffrn_reflns_limit_l_min 0
_diffrn_reflns_number 34914
_diffrn_reflns_theta_full 20.81
_diffrn_reflns_theta_max 20.81
_diffrn_reflns_theta_min 1.72
_exptl_absorpt_coefficient_mu 0.136
_exptl_absorpt_correction_T_max 0.7451
_exptl_absorpt_correction_T_min 0.6105
_exptl_absorpt_correction_type multi-scan
_exptl_absorpt_process_details 'BRUKER SADABS'
_exptl_crystal_colour colourless
_exptl_crystal_density_diffrn 1.165
_exptl_crystal_density_method 'not measured'
_exptl_crystal_description prism
_exptl_crystal_F_000 1472
_exptl_crystal_size_max 0.37
_exptl_crystal_size_mid 0.09
_exptl_crystal_size_min 0.03
_refine_diff_density_max 0.293
_refine_diff_density_min -0.287
_refine_diff_density_rms 0.067
_refine_ls_extinction_coef 0.0065(6)
_refine_ls_extinction_expression Fc^*^=kFc[1+0.001xFc^2^\l^3^/sin(2\q)]^-1/4^
_refine_ls_extinction_method SHELXL
_refine_ls_goodness_of_fit_ref 1.101
_refine_ls_hydrogen_treatment constr
_refine_ls_matrix_type full
_refine_ls_number_parameters 428
_refine_ls_number_reflns 3916
_refine_ls_number_restraints 0
_refine_ls_restrained_S_all 1.101
_refine_ls_R_factor_all 0.1441
_refine_ls_R_factor_gt 0.0846
_refine_ls_shift/su_max 0
_refine_ls_shift/su_mean 0
_refine_ls_structure_factor_coef Fsqd
_refine_ls_weighting_details 'calc w=1/[\s^2^(Fo^2^)+(0.0479P)^2^+10.2207P] where P=(Fo^2^+2Fc^2^)/3'
_refine_ls_weighting_scheme calc
_refine_ls_wR_factor_gt 0.159
_refine_ls_wR_factor_ref 0.1836
_reflns_number_gt 2453
_reflns_number_total 3916
_reflns_threshold_expression >2\s(I)
_cod_data_source_file c0sc00630k.txt
_cod_data_source_block lm8hff1n
_cod_depositor_comments
;
The following automatic conversions were performed:
'_diffrn_radiation_monochromador' tag replaced with
'_diffrn_radiation_monochromator'.

Automatic conversion script
Id: cif_correct_tags 1440 2010-10-19 06:21:57Z saulius 
;
_cod_original_cell_volume 3849.4(4)
_cod_database_code 1515447

loop_
_space_group_symop_operation_xyz
'x, y, z'
'-x, y+1/2, -z+1/2'
'-x, -y, -z'
'x, -y-1/2, z-1/2'

loop_
_atom_site_label
_atom_site_type_symbol
_atom_site_fract_x
_atom_site_fract_y
_atom_site_fract_z
_atom_site_U_iso_or_equiv
_atom_site_adp_type
_atom_site_occupancy
_atom_site_symmetry_multiplicity
_atom_site_calc_flag
_atom_site_refinement_flags
C1 C 0.6730(10) 0.10437(15) 0.4775(7) 0.029(2) Uani 1 1 d .
H1 H 0.7687 0.0913 0.4466 0.035 Uiso 1 1 calc R
C2 C 0.5104(11) 0.10305(15) 0.3901(6) 0.030(2) Uani 1 1 d .
H2A H 0.4262 0.1188 0.408 0.036 Uiso 1 1 calc R
H2B H 0.5535 0.1054 0.3061 0.036 Uiso 1 1 calc R
C3 C 0.4103(10) 0.07530(16) 0.4004(6) 0.023(2) Uani 1 1 d .
C4 C 0.3388(10) 0.06961(16) 0.5253(6) 0.029(2) Uani 1 1 d .
H4 H 0.3235 0.0487 0.5347 0.035 Uiso 1 1 calc R
C4B C 0.1507(11) 0.0837(2) 0.5399(7) 0.056(3) Uani 1 1 d .
H4B1 H 0.1098 0.0814 0.6235 0.084 Uiso 1 1 calc R
H4B2 H 0.0633 0.0748 0.4847 0.084 Uiso 1 1 calc R
H4B3 H 0.16 0.1039 0.5208 0.084 Uiso 1 1 calc R
C5 C 0.4684(11) 0.07969(16) 0.6211(7) 0.032(2) Uani 1 1 d .
H5 H 0.4411 0.0753 0.7028 0.038 Uiso 1 1 calc R
C6 C 0.6180(12) 0.09422(15) 0.6001(7) 0.032(2) Uani 1 1 d .
H6 H 0.6953 0.0985 0.6668 0.038 Uiso 1 1 calc R
C8 C 0.3969(10) 0.05889(15) 0.3028(7) 0.026(2) Uani 1 1 d .
H8 H 0.4476 0.0665 0.231 0.031 Uiso 1 1 calc R
N9 N 0.3176(8) 0.03175(13) 0.2911(5) 0.0260(17) Uani 1 1 d .
C10 C 0.2876(10) 0.02049(16) 0.1798(8) 0.024(2) Uani 1 1 d .
O10B O 0.3224(7) 0.03066(10) 0.0832(5) 0.0294(14) Uani 1 1 d .
O11 O 0.2190(7) -0.00606(10) 0.1914(4) 0.0317(14) Uani 1 1 d .
C12 C 0.2124(10) -0.01402(15) 0.3159(6) 0.029(2) Uani 1 1 d .
H12A H 0.2988 -0.0296 0.3326 0.035 Uiso 1 1 calc R
H12B H 0.0889 -0.0204 0.3373 0.035 Uiso 1 1 calc R
C13 C 0.2644(10) 0.01228(15) 0.3887(6) 0.029(2) Uani 1 1 d .
H13A H 0.1602 0.0197 0.4349 0.035 Uiso 1 1 calc R
H13B H 0.3668 0.0084 0.4449 0.035 Uiso 1 1 calc R
C14 C 0.7539(12) 0.13406(16) 0.4846(7) 0.043(2) Uani 1 1 d .
H14A H 0.857 0.134 0.5425 0.052 Uiso 1 1 calc R
H14B H 0.8015 0.1393 0.4042 0.052 Uiso 1 1 calc R
O15 O 0.6267(7) 0.15463(10) 0.5212(4) 0.0374(15) Uani 1 1 d .
Si16 Si 0.5984(3) 0.17035(5) 0.6528(2) 0.0361(7) Uani 1 1 d .
C17 C 0.3562(12) 0.16405(19) 0.6940(8) 0.061(3) Uani 1 1 d .
H17A H 0.2767 0.1744 0.6378 0.091 Uiso 1 1 calc R
H17B H 0.3354 0.1707 0.7767 0.091 Uiso 1 1 calc R
H17C H 0.3296 0.1438 0.6891 0.091 Uiso 1 1 calc R
C18 C 0.7543(13) 0.15676(17) 0.7727(7) 0.056(3) Uani 1 1 d .
H18A H 0.7217 0.1372 0.7925 0.084 Uiso 1 1 calc R
H18B H 0.744 0.1686 0.8451 0.084 Uiso 1 1 calc R
H18C H 0.8795 0.1573 0.7435 0.084 Uiso 1 1 calc R
C19 C 0.6422(11) 0.20885(16) 0.6275(7) 0.033(2) Uani 1 1 d .
C20 C 0.5287(13) 0.21948(17) 0.5214(8) 0.056(3) Uani 1 1 d .
H20A H 0.562 0.2391 0.5033 0.084 Uiso 1 1 calc R
H20B H 0.3998 0.2186 0.5421 0.084 Uiso 1 1 calc R
H20C H 0.5513 0.2076 0.4504 0.084 Uiso 1 1 calc R
C21 C 0.8425(12) 0.21309(18) 0.5989(8) 0.056(3) Uani 1 1 d .
H21A H 0.874 0.202 0.5272 0.085 Uiso 1 1 calc R
H21B H 0.9167 0.2069 0.6679 0.085 Uiso 1 1 calc R
H21C H 0.8656 0.2332 0.5831 0.085 Uiso 1 1 calc R
C22 C 0.5969(12) 0.22629(16) 0.7413(7) 0.047(3) Uani 1 1 d .
H22A H 0.6222 0.2463 0.726 0.07 Uiso 1 1 calc R
H22B H 0.6715 0.2197 0.8095 0.07 Uiso 1 1 calc R
H22C H 0.4683 0.2239 0.7606 0.07 Uiso 1 1 calc R
C31 C 0.1853(10) 0.10271(15) 0.0373(6) 0.026(2) Uani 1 1 d .
H31 H 0.2741 0.0875 0.0587 0.031 Uiso 1 1 calc R
C32 C 0.0251(10) 0.10046(15) 0.1244(6) 0.028(2) Uani 1 1 d .
H32A H 0.0707 0.1014 0.2088 0.034 Uiso 1 1 calc R
H32B H -0.0577 0.1167 0.1112 0.034 Uiso 1 1 calc R
C33 C -0.0783(10) 0.07316(15) 0.1058(6) 0.022(2) Uani 1 1 d .
C34 C -0.1481(10) 0.06798(15) -0.0211(6) 0.027(2) Uani 1 1 d .
H34 H -0.1498 0.0471 -0.0362 0.032 Uiso 1 1 calc R
C34B C -0.3441(10) 0.07944(17) -0.0344(6) 0.035(2) Uani 1 1 d .
H34A H -0.4246 0.0689 0.0195 0.053 Uiso 1 1 calc R
H34B H -0.3854 0.0771 -0.1183 0.053 Uiso 1 1 calc R
H34C H -0.3462 0.0995 -0.0127 0.053 Uiso 1 1 calc R
C35 C -0.0289(12) 0.08185(16) -0.1145(7) 0.032(2) Uani 1 1 d .
H35 H -0.0604 0.0794 -0.1973 0.038 Uiso 1 1 calc R
C36 C 0.1164(12) 0.09716(16) -0.0886(7) 0.033(2) Uani 1 1 d .
H36 H 0.1816 0.1052 -0.154 0.039 Uiso 1 1 calc R
C38 C -0.1036(10) 0.05679(16) 0.2012(7) 0.025(2) Uani 1 1 d .
H38 H -0.0571 0.0642 0.2751 0.03 Uiso 1 1 calc R
N39 N -0.1892(8) 0.02991(12) 0.2113(5) 0.0204(16) Uani 1 1 d .
C40 C -0.2215(11) 0.01825(17) 0.3201(7) 0.027(2) Uani 1 1 d .
O40B O -0.1933(7) 0.02870(10) 0.4186(5) 0.0339(15) Uani 1 1 d .
O41 O -0.2911(7) -0.00828(11) 0.3066(4) 0.0322(14) Uani 1 1 d .
C42 C -0.2942(11) -0.01578(15) 0.1788(6) 0.031(2) Uani 1 1 d .
H42A H -0.4186 -0.0211 0.1529 0.037 Uiso 1 1 calc R
H42B H -0.2122 -0.032 0.1634 0.037 Uiso 1 1 calc R
C43 C -0.2301(10) 0.01059(14) 0.1097(6) 0.023(2) Uani 1 1 d .
H43A H -0.1208 0.0066 0.0612 0.028 Uiso 1 1 calc R
H43B H -0.3269 0.0182 0.0564 0.028 Uiso 1 1 calc R
C44 C 0.2807(10) 0.13086(15) 0.0505(7) 0.029(2) Uani 1 1 d .
H44A H 0.3305 0.1325 0.1337 0.035 Uiso 1 1 calc R
H44B H 0.3836 0.1316 -0.0064 0.035 Uiso 1 1 calc R
O45 O 0.1635(6) 0.15394(9) 0.0275(4) 0.0272(13) Uani 1 1 d .
Si46 Si 0.2029(3) 0.18662(5) 0.0737(2) 0.0307(7) Uani 1 1 d .
C47 C 0.4505(10) 0.19313(17) 0.0764(7) 0.046(2) Uani 1 1 d .
H47A H 0.5067 0.182 0.1414 0.069 Uiso 1 1 calc R
H47B H 0.4735 0.2133 0.0907 0.069 Uiso 1 1 calc R
H47C H 0.5025 0.1876 -0.0014 0.069 Uiso 1 1 calc R
C48 C 0.0902(11) 0.21015(16) -0.0372(7) 0.041(2) Uani 1 1 d .
H48A H 0.1395 0.2066 -0.1178 0.061 Uiso 1 1 calc R
H48B H 0.1118 0.2299 -0.0145 0.061 Uiso 1 1 calc R
H48C H -0.0406 0.2064 -0.0379 0.061 Uiso 1 1 calc R
C49 C 0.1075(11) 0.19199(15) 0.2281(7) 0.029(2) Uani 1 1 d .
C50 C -0.1014(11) 0.18836(17) 0.2205(7) 0.044(2) Uani 1 1 d .
H50A H -0.1303 0.1697 0.1869 0.065 Uiso 1 1 calc R
H50B H -0.153 0.2031 0.1682 0.065 Uiso 1 1 calc R
H50C H -0.1528 0.19 0.3017 0.065 Uiso 1 1 calc R
C51 C 0.1469(11) 0.22198(15) 0.2733(6) 0.038(2) Uani 1 1 d .
H51A H 0.0857 0.225 0.3506 0.057 Uiso 1 1 calc R
H51B H 0.1021 0.2357 0.2138 0.057 Uiso 1 1 calc R
H51C H 0.278 0.2244 0.2845 0.057 Uiso 1 1 calc R
C52 C 0.1850(11) 0.17070(17) 0.3184(7) 0.043(2) Uani 1 1 d .
H52A H 0.317 0.173 0.3239 0.064 Uiso 1 1 calc R
H52B H 0.1562 0.1515 0.2914 0.064 Uiso 1 1 calc R
H52C H 0.1315 0.174 0.3981 0.064 Uiso 1 1 calc R

loop_
_atom_site_aniso_label
_atom_site_aniso_U_11
_atom_site_aniso_U_22
_atom_site_aniso_U_33
_atom_site_aniso_U_23
_atom_site_aniso_U_13
_atom_site_aniso_U_12
C1 0.015(5) 0.029(5) 0.044(6) -0.001(4) 0.001(5) 0.003(4)
C2 0.039(6) 0.036(5) 0.014(4) -0.002(4) 0.007(4) -0.002(4)
C3 0.019(5) 0.038(5) 0.012(5) 0.004(4) -0.001(4) 0.007(4)
C4 0.025(6) 0.043(5) 0.020(5) -0.003(4) 0.003(4) -0.011(4)
C4B 0.028(6) 0.106(8) 0.035(6) -0.019(5) 0.008(5) -0.005(6)
C5 0.036(6) 0.038(5) 0.023(5) -0.001(4) -0.001(5) 0.000(5)
C6 0.032(6) 0.030(5) 0.034(5) -0.003(4) -0.010(5) 0.005(5)
C8 0.026(5) 0.027(5) 0.024(5) 0.006(4) 0.006(4) 0.005(4)
N9 0.024(4) 0.033(4) 0.021(4) -0.003(3) 0.006(3) 0.001(3)
C10 0.016(5) 0.027(5) 0.030(6) 0.005(5) 0.011(4) 0.002(4)
O10B 0.033(4) 0.033(3) 0.023(3) 0.000(3) 0.007(3) 0.003(3)
O11 0.036(4) 0.035(4) 0.024(3) 0.002(3) 0.008(3) -0.005(3)
C12 0.027(5) 0.035(5) 0.026(5) 0.000(4) 0.009(4) -0.002(4)
C13 0.024(5) 0.036(5) 0.026(5) 0.000(4) 0.003(4) -0.006(4)
C14 0.043(6) 0.043(6) 0.043(6) -0.006(4) 0.009(5) -0.011(5)
O15 0.042(4) 0.037(3) 0.033(3) -0.008(3) 0.003(3) 0.000(3)
Si16 0.0427(17) 0.0329(15) 0.0328(14) -0.0012(12) 0.0080(13) -0.0021(12)
C17 0.057(7) 0.076(7) 0.050(6) -0.014(5) 0.031(5) -0.021(6)
C18 0.075(8) 0.052(6) 0.042(6) -0.004(5) -0.018(6) 0.011(6)
C19 0.033(6) 0.040(5) 0.027(5) -0.014(4) 0.005(5) 0.001(4)
C20 0.066(8) 0.048(6) 0.055(6) -0.001(5) -0.011(6) 0.004(5)
C21 0.067(8) 0.057(7) 0.045(6) -0.011(5) 0.007(6) -0.020(6)
C22 0.059(7) 0.039(6) 0.042(6) 0.004(4) 0.001(5) 0.003(5)
C31 0.019(5) 0.028(5) 0.029(5) 0.003(4) 0.007(4) -0.004(4)
C32 0.027(5) 0.029(5) 0.028(5) -0.001(4) 0.005(4) -0.001(4)
C33 0.014(5) 0.036(5) 0.018(5) 0.002(4) 0.008(4) -0.001(4)
C34 0.026(6) 0.031(5) 0.024(5) 0.008(4) 0.007(4) -0.002(4)
C34B 0.027(6) 0.061(6) 0.018(5) 0.013(4) 0.004(4) 0.000(5)
C35 0.033(6) 0.031(5) 0.032(5) -0.002(4) 0.002(5) 0.004(5)
C36 0.038(6) 0.037(5) 0.023(5) 0.006(4) 0.017(5) 0.012(5)
C38 0.019(5) 0.037(5) 0.019(5) -0.008(4) 0.004(4) 0.004(4)
N39 0.023(4) 0.028(4) 0.010(4) -0.004(3) 0.005(3) 0.002(3)
C40 0.024(6) 0.039(6) 0.019(6) 0.003(5) 0.016(4) 0.012(4)
O40B 0.040(4) 0.043(4) 0.019(3) 0.001(3) 0.001(3) -0.003(3)
O41 0.040(4) 0.030(3) 0.027(3) 0.003(3) 0.010(3) -0.006(3)
C42 0.038(6) 0.034(5) 0.022(5) -0.001(4) 0.007(4) 0.002(4)
C43 0.012(5) 0.026(5) 0.032(5) 0.008(4) 0.010(4) 0.002(4)
C44 0.028(5) 0.030(5) 0.029(5) -0.003(4) 0.017(4) 0.000(4)
O45 0.020(3) 0.021(3) 0.040(3) -0.002(2) 0.006(3) 0.003(3)
Si46 0.0235(15) 0.0348(15) 0.0339(14) 0.0013(11) 0.0060(12) -0.0002(12)
C47 0.031(6) 0.051(6) 0.055(6) -0.004(5) 0.007(5) -0.010(5)
C48 0.048(6) 0.040(5) 0.035(5) 0.009(4) 0.004(5) 0.005(5)
C49 0.028(6) 0.029(5) 0.030(5) 0.001(4) 0.008(4) -0.002(4)
C50 0.034(6) 0.048(6) 0.049(6) -0.007(5) 0.007(5) -0.004(5)
C51 0.043(6) 0.046(6) 0.026(5) 0.000(4) -0.001(4) -0.006(5)
C52 0.044(6) 0.044(5) 0.040(5) 0.001(5) 0.000(5) -0.002(5)

loop_
_atom_type_symbol
_atom_type_description
_atom_type_scat_dispersion_real
_atom_type_scat_dispersion_imag
_atom_type_scat_source
C C 0.0033 0.0016 'International Tables Vol C Tables 4.2.6.8 and 6.1.1.4'
H H 0 0 'International Tables Vol C Tables 4.2.6.8 and 6.1.1.4'
N N 0.0061 0.0033 'International Tables Vol C Tables 4.2.6.8 and 6.1.1.4'
O O 0.0106 0.006 'International Tables Vol C Tables 4.2.6.8 and 6.1.1.4'
Si Si 0.0817 0.0704 'International Tables Vol C Tables 4.2.6.8 and 6.1.1.4'

loop_
_geom_angle_atom_site_label_1
_geom_angle_atom_site_label_2
_geom_angle_atom_site_label_3
_geom_angle
C6 C1 C14 110.9(6)
C6 C1 C2 110.0(6)
C14 C1 C2 111.8(6)
C6 C1 H1 108
C14 C1 H1 108
C2 C1 H1 108
C3 C2 C1 111.5(6)
C3 C2 H2A 109.3
C1 C2 H2A 109.3
C3 C2 H2B 109.3
C1 C2 H2B 109.3
H2A C2 H2B 108
C8 C3 C4 127.9(7)
C8 C3 C2 118.5(6)
C4 C3 C2 113.5(6)
C5 C4 C3 111.4(6)
C5 C4 C4B 110.8(6)
C3 C4 C4B 109.8(6)
C5 C4 H4 108.2
C3 C4 H4 108.2
C4B C4 H4 108.2
C4 C4B H4B1 109.5
C4 C4B H4B2 109.5
H4B1 C4B H4B2 109.5
C4 C4B H4B3 109.5
H4B1 C4B H4B3 109.5
H4B2 C4B H4B3 109.5
C6 C5 C4 124.7(7)
C6 C5 H5 117.6
C4 C5 H5 117.6
C5 C6 C1 124.0(8)
C5 C6 H6 118
C1 C6 H6 118
C3 C8 N9 129.0(7)
C3 C8 H8 115.5
N9 C8 H8 115.5
C10 N9 C8 120.1(6)
C10 N9 C13 112.1(6)
C8 N9 C13 127.7(6)
O10B C10 N9 128.0(7)
O10B C10 O11 122.4(7)
N9 C10 O11 109.5(7)
C10 O11 C12 110.5(6)
O11 C12 C13 106.4(5)
O11 C12 H12A 110.4
C13 C12 H12A 110.4
O11 C12 H12B 110.4
C13 C12 H12B 110.4
H12A C12 H12B 108.6
N9 C13 C12 100.9(5)
N9 C13 H13A 111.6
C12 C13 H13A 111.6
N9 C13 H13B 111.6
C12 C13 H13B 111.6
H13A C13 H13B 109.4
O15 C14 C1 112.8(7)
O15 C14 H14A 109
C1 C14 H14A 109
O15 C14 H14B 109
C1 C14 H14B 109
H14A C14 H14B 107.8
C14 O15 Si16 130.7(5)
O15 Si16 C18 113.0(3)
O15 Si16 C19 106.5(3)
C18 Si16 C19 109.6(4)
O15 Si16 C17 105.7(3)
C18 Si16 C17 110.9(4)
C19 Si16 C17 111.0(4)
Si16 C17 H17A 109.5
Si16 C17 H17B 109.5
H17A C17 H17B 109.5
Si16 C17 H17C 109.5
H17A C17 H17C 109.5
H17B C17 H17C 109.5
Si16 C18 H18A 109.5
Si16 C18 H18B 109.5
H18A C18 H18B 109.5
Si16 C18 H18C 109.5
H18A C18 H18C 109.5
H18B C18 H18C 109.5
C20 C19 C21 108.9(7)
C20 C19 C22 109.3(7)
C21 C19 C22 108.4(7)
C20 C19 Si16 110.0(5)
C21 C19 Si16 109.1(6)
C22 C19 Si16 111.1(5)
C19 C20 H20A 109.5
C19 C20 H20B 109.5
H20A C20 H20B 109.5
C19 C20 H20C 109.5
H20A C20 H20C 109.5
H20B C20 H20C 109.5
C19 C21 H21A 109.5
C19 C21 H21B 109.5
H21A C21 H21B 109.5
C19 C21 H21C 109.5
H21A C21 H21C 109.5
H21B C21 H21C 109.5
C19 C22 H22A 109.5
C19 C22 H22B 109.5
H22A C22 H22B 109.5
C19 C22 H22C 109.5
H22A C22 H22C 109.5
H22B C22 H22C 109.5
C36 C31 C44 113.4(6)
C36 C31 C32 108.3(6)
C44 C31 C32 111.1(6)
C36 C31 H31 108
C44 C31 H31 108
C32 C31 H31 108
C33 C32 C31 111.4(6)
C33 C32 H32A 109.4
C31 C32 H32A 109.4
C33 C32 H32B 109.4
C31 C32 H32B 109.4
H32A C32 H32B 108
C38 C33 C34 126.6(7)
C38 C33 C32 117.8(7)
C34 C33 C32 115.6(6)
C33 C34 C35 111.6(6)
C33 C34 C34B 110.0(6)
C35 C34 C34B 109.3(6)
C33 C34 H34 108.6
C35 C34 H34 108.6
C34B C34 H34 108.6
C34 C34B H34A 109.5
C34 C34B H34B 109.5
H34A C34B H34B 109.5
C34 C34B H34C 109.5
H34A C34B H34C 109.5
H34B C34B H34C 109.5
C36 C35 C34 124.3(7)
C36 C35 H35 117.8
C34 C35 H35 117.8
C35 C36 C31 124.3(7)
C35 C36 H36 117.8
C31 C36 H36 117.8
C33 C38 N39 130.6(7)
C33 C38 H38 114.7
N39 C38 H38 114.7
C40 N39 C38 121.2(6)
C40 N39 C43 112.9(6)
C38 N39 C43 125.5(6)
O40B C40 N39 127.3(8)
O40B C40 O41 122.4(7)
N39 C40 O41 110.3(7)
C40 O41 C42 109.5(5)
O41 C42 C43 106.3(5)
O41 C42 H42A 110.5
C43 C42 H42A 110.5
O41 C42 H42B 110.5
C43 C42 H42B 110.5
H42A C42 H42B 108.7
N39 C43 C42 100.7(5)
N39 C43 H43A 111.6
C42 C43 H43A 111.6
N39 C43 H43B 111.6
C42 C43 H43B 111.6
H43A C43 H43B 109.4
O45 C44 C31 112.3(6)
O45 C44 H44A 109.1
C31 C44 H44A 109.1
O45 C44 H44B 109.1
C31 C44 H44B 109.1
H44A C44 H44B 107.9
C44 O45 Si46 124.1(4)
O45 Si46 C48 106.3(3)
O45 Si46 C47 109.3(3)
C48 Si46 C47 110.4(4)
O45 Si46 C49 110.1(3)
C48 Si46 C49 110.7(4)
C47 Si46 C49 109.9(4)
Si46 C47 H47A 109.5
Si46 C47 H47B 109.5
H47A C47 H47B 109.5
Si46 C47 H47C 109.5
H47A C47 H47C 109.5
H47B C47 H47C 109.5
Si46 C48 H48A 109.5
Si46 C48 H48B 109.5
H48A C48 H48B 109.5
Si46 C48 H48C 109.5
H48A C48 H48C 109.5
H48B C48 H48C 109.5
C52 C49 C51 109.2(6)
C52 C49 C50 109.2(6)
C51 C49 C50 107.8(6)
C52 C49 Si46 111.5(5)
C51 C49 Si46 110.7(5)
C50 C49 Si46 108.4(5)
C49 C50 H50A 109.5
C49 C50 H50B 109.5
H50A C50 H50B 109.5
C49 C50 H50C 109.5
H50A C50 H50C 109.5
H50B C50 H50C 109.5
C49 C51 H51A 109.5
C49 C51 H51B 109.5
H51A C51 H51B 109.5
C49 C51 H51C 109.5
H51A C51 H51C 109.5
H51B C51 H51C 109.5
C49 C52 H52A 109.5
C49 C52 H52B 109.5
H52A C52 H52B 109.5
C49 C52 H52C 109.5
H52A C52 H52C 109.5
H52B C52 H52C 109.5

loop_
_geom_bond_atom_site_label_1
_geom_bond_atom_site_label_2
_geom_bond_distance
C1 C6 1.496(10)
C1 C14 1.526(10)
C1 C2 1.535(10)
C1 H1 1
C2 C3 1.509(10)
C2 H2A 0.99
C2 H2B 0.99
C3 C8 1.332(9)
C3 C4 1.506(9)
C4 C5 1.497(10)
C4 C4B 1.548(10)
C4 H4 1
C4B H4B1 0.98
C4B H4B2 0.98
C4B H4B3 0.98
C5 C6 1.321(10)
C5 H5 0.95
C6 H6 0.95
C8 N9 1.415(9)
C8 H8 0.95
N9 C10 1.357(9)
N9 C13 1.473(9)
C10 O10B 1.200(8)
C10 O11 1.359(8)
O11 C12 1.427(8)
C12 C13 1.528(9)
C12 H12A 0.99
C12 H12B 0.99
C13 H13A 0.99
C13 H13B 0.99
C14 O15 1.412(9)
C14 H14A 0.99
C14 H14B 0.99
O15 Si16 1.648(5)
Si16 C18 1.861(8)
Si16 C19 1.869(8)
Si16 C17 1.870(8)
C17 H17A 0.98
C17 H17B 0.98
C17 H17C 0.98
C18 H18A 0.98
C18 H18B 0.98
C18 H18C 0.98
C19 C20 1.521(10)
C19 C21 1.526(11)
C19 C22 1.542(10)
C20 H20A 0.98
C20 H20B 0.98
C20 H20C 0.98
C21 H21A 0.98
C21 H21B 0.98
C21 H21C 0.98
C22 H22A 0.98
C22 H22B 0.98
C22 H22C 0.98
C31 C36 1.501(10)
C31 C44 1.511(9)
C31 C32 1.532(9)
C31 H31 1
C32 C33 1.512(9)
C32 H32A 0.99
C32 H32B 0.99
C33 C38 1.322(9)
C33 C34 1.510(9)
C34 C35 1.511(10)
C34 C34B 1.548(10)
C34 H34 1
C34B H34A 0.98
C34B H34B 0.98
C34B H34C 0.98
C35 C36 1.322(10)
C35 H35 0.95
C36 H36 0.95
C38 N39 1.423(9)
C38 H38 0.95
N39 C40 1.346(9)
N39 C43 1.477(8)
C40 O40B 1.212(8)
C40 O41 1.362(9)
O41 C42 1.456(8)
C42 C43 1.538(9)
C42 H42A 0.99
C42 H42B 0.99
C43 H43A 0.99
C43 H43B 0.99
C44 O45 1.413(8)
C44 H44A 0.99
C44 H44B 0.99
O45 Si46 1.652(5)
Si46 C48 1.846(7)
Si46 C47 1.851(8)
Si46 C49 1.868(7)
C47 H47A 0.98
C47 H47B 0.98
C47 H47C 0.98
C48 H48A 0.98
C48 H48B 0.98
C48 H48C 0.98
C49 C52 1.525(10)
C49 C51 1.530(9)
C49 C50 1.551(10)
C50 H50A 0.98
C50 H50B 0.98
C50 H50C 0.98
C51 H51A 0.98
C51 H51B 0.98
C51 H51C 0.98
C52 H52A 0.98
C52 H52B 0.98
C52 H52C 0.98

loop_
_geom_torsion_atom_site_label_1
_geom_torsion_atom_site_label_2
_geom_torsion_atom_site_label_3
_geom_torsion_atom_site_label_4
_geom_torsion
C6 C1 C2 C3 -45.9(8)
C14 C1 C2 C3 -169.6(6)
C1 C2 C3 C8 -120.2(7)
C1 C2 C3 C4 59.0(8)
C8 C3 C4 C5 141.7(8)
C2 C3 C4 C5 -37.4(9)
C8 C3 C4 C4B -95.1(9)
C2 C3 C4 C4B 85.8(8)
C3 C4 C5 C6 6.2(11)
C4B C4 C5 C6 -116.4(9)
C4 C5 C6 C1 4.3(12)
C14 C1 C6 C5 140.2(8)
C2 C1 C6 C5 16.0(10)
C4 C3 C8 N9 -2.0(13)
C2 C3 C8 N9 177.1(7)
C3 C8 N9 C10 168.0(8)
C3 C8 N9 C13 -14.1(12)
C8 N9 C10 O10B 1.0(12)
C13 N9 C10 O10B -177.2(7)
C8 N9 C10 O11 177.1(6)
C13 N9 C10 O11 -1.1(8)
O10B C10 O11 C12 172.6(7)
N9 C10 O11 C12 -3.8(8)
C10 O11 C12 C13 6.8(8)
C10 N9 C13 C12 4.9(8)
C8 N9 C13 C12 -173.1(7)
O11 C12 C13 N9 -6.8(7)
C6 C1 C14 O15 -65.1(9)
C2 C1 C14 O15 58.1(9)
C1 C14 O15 Si16 102.8(7)
C14 O15 Si16 C18 -3.7(7)
C14 O15 Si16 C19 116.7(6)
C14 O15 Si16 C17 -125.2(7)
O15 Si16 C19 C20 51.8(6)
C18 Si16 C19 C20 174.4(6)
C17 Si16 C19 C20 -62.7(6)
O15 Si16 C19 C21 -67.5(6)
C18 Si16 C19 C21 55.1(6)
C17 Si16 C19 C21 177.9(5)
O15 Si16 C19 C22 173.0(6)
C18 Si16 C19 C22 -64.4(7)
C17 Si16 C19 C22 58.5(7)
C36 C31 C32 C33 51.1(8)
C44 C31 C32 C33 176.2(6)
C31 C32 C33 C38 126.1(7)
C31 C32 C33 C34 -55.9(8)
C38 C33 C34 C35 -153.1(7)
C32 C33 C34 C35 29.1(9)
C38 C33 C34 C34B 85.4(9)
C32 C33 C34 C34B -92.4(7)
C33 C34 C35 C36 -1.4(11)
C34B C34 C35 C36 120.5(8)
C34 C35 C36 C31 0.7(12)
C44 C31 C36 C35 -149.7(8)
C32 C31 C36 C35 -25.9(10)
C34 C33 C38 N39 4.5(13)
C32 C33 C38 N39 -177.8(7)
C33 C38 N39 C40 -171.5(8)
C33 C38 N39 C43 16.7(12)
C38 N39 C40 O40B 3.9(12)
C43 N39 C40 O40B 176.7(7)
C38 N39 C40 O41 -175.3(6)
C43 N39 C40 O41 -2.4(9)
O40B C40 O41 C42 -175.0(7)
N39 C40 O41 C42 4.2(8)
C40 O41 C42 C43 -4.2(8)
C40 N39 C43 C42 -0.2(8)
C38 N39 C43 C42 172.2(6)
O41 C42 C43 N39 2.6(7)
C36 C31 C44 O45 63.1(8)
C32 C31 C44 O45 -59.2(8)
C31 C44 O45 Si46 160.2(5)
C44 O45 Si46 C48 151.4(5)
C44 O45 Si46 C47 32.2(6)
C44 O45 Si46 C49 -88.6(6)
O45 Si46 C49 C52 56.9(6)
C48 Si46 C49 C52 174.2(5)
C47 Si46 C49 C52 -63.5(6)
O45 Si46 C49 C51 178.7(5)
C48 Si46 C49 C51 -64.1(7)
C47 Si46 C49 C51 58.2(6)
O45 Si46 C49 C50 -63.3(6)
C48 Si46 C49 C50 54.0(6)
C47 Si46 C49 C50 176.2(5)
